data_4328794
loop_
_publ_author_name
'Baofei Pan'
'Zhequan Xu'
'Mark W. Bezpalko'
'Bruce M. Foxman'
'Christine M. Thomas'

_publ_section_title
;
 N-Heterocyclic Phosphenium Ligands as Sterically and
 Electronically-Tunable Isolobal Analogues of Nitrosyls
;
_journal_name_full 'Inorganic Chemistry'
_journal_page_first 4170
_journal_page_last 4179
_journal_paper_doi 10.1021/ic202581v
_journal_volume 51
_journal_year 2012
_chemical_formula_moiety 'C49 H57.00 F6 N2 O2.00 P5 Pd1'
_chemical_formula_sum 'C49 H57 F6 N2 O2 P5 Pd'
_chemical_formula_weight 1081.26
_space_group_IT_number 14
_symmetry_cell_setting monoclinic
_symmetry_space_group_name_Hall '-P 2yn'
_symmetry_space_group_name_H-M 'P 1 21/n 1'
_atom_sites_solution_hydrogens difmap
_atom_sites_solution_primary direct
_audit_creation_date 11-07-11
_audit_creation_method CRYSTALS_ver_14.23
_cell_angle_alpha 90
_cell_angle_beta 90.070(3)
_cell_angle_gamma 90
_cell_formula_units_Z 4
_cell_length_a 14.3494(9)
_cell_length_b 19.5879(13)
_cell_length_c 16.6704(10)
_cell_measurement_reflns_used 9696
_cell_measurement_temperature 120
_cell_measurement_theta_max 30
_cell_measurement_theta_min 2
_cell_volume 4685.6(5)
_computing_cell_refinement 'Apex2 (Bruker AXS, 2006)'
_computing_data_collection 'Apex2 (Bruker AXS, 2006)'
_computing_data_reduction 'Apex2 (Bruker AXS, 2006)'
_computing_molecular_graphics 'CAMERON (Watkin et al., 1996)'
_computing_publication_material 'CRYSTALS (Betteridge et al., 2003)'
_computing_structure_refinement 'CRYSTALS (Betteridge et al., 2003)'
_computing_structure_solution 'SIR92 (Altomare et al., 1994)'
_diffrn_ambient_temperature 120
_diffrn_measured_fraction_theta_full 0.995
_diffrn_measured_fraction_theta_max 0.994
_diffrn_measurement_device Area
_diffrn_measurement_device_type 'Bruker Kappa Apex2'
_diffrn_measurement_method '\f & \w scans'
_diffrn_radiation_monochromator graphite
_diffrn_radiation_type 'Mo K\a'
_diffrn_radiation_wavelength 0.71073
_diffrn_reflns_av_R_equivalents 0.026
_diffrn_reflns_limit_h_max 20
_diffrn_reflns_limit_h_min -20
_diffrn_reflns_limit_k_max 27
_diffrn_reflns_limit_k_min -27
_diffrn_reflns_limit_l_max 23
_diffrn_reflns_limit_l_min -23
_diffrn_reflns_number 58569
_diffrn_reflns_theta_full 29.469
_diffrn_reflns_theta_max 30.071
_diffrn_reflns_theta_min 1.604
_diffrn_standards_number 0
_exptl_absorpt_coefficient_mu 0.634
_exptl_absorpt_correction_T_max 0.72
_exptl_absorpt_correction_T_min 0.71
_exptl_absorpt_correction_type numerical
_exptl_absorpt_process_details
; 
 Analytical Absorption (De Meulenaer & Tompa, 1965) 
;
_exptl_crystal_colour orange
_exptl_crystal_density_diffrn 1.533
_exptl_crystal_description 'prism fragment'
_exptl_crystal_F_000 2223.999
_exptl_crystal_size_max 0.648
_exptl_crystal_size_mid 0.538
_exptl_crystal_size_min 0.520
_refine_diff_density_max 0.92
_refine_diff_density_min -0.51
_refine_ls_extinction_method none
_refine_ls_goodness_of_fit_ref 1.0375
_refine_ls_hydrogen_treatment constr
_refine_ls_matrix_type full
_refine_ls_number_parameters 583
_refine_ls_number_reflns 13671
_refine_ls_number_restraints 0
_refine_ls_R_factor_all 0.0312
_refine_ls_R_factor_gt 0.0300
_refine_ls_shift/su_max 0.0122379
_refine_ls_shift/su_mean 0.0006681
_refine_ls_structure_factor_coef Fsqd
_refine_ls_weighting_details
;
 Method= Modified Sheldrick 
 w=1/[\s^2^(F^2^) + ( 0.04P)^2^ + 4.13P] 
 ,where P=(max(Fo^2^,0) + 2Fc^2^)/3 
;
_refine_ls_weighting_scheme calc
_refine_ls_wR_factor_all 0.0812
_refine_ls_wR_factor_gt 0.0763
_refine_ls_wR_factor_ref 0.0812
_reflns_limit_h_max 20
_reflns_limit_h_min -20
_reflns_limit_k_max 27
_reflns_limit_k_min 0
_reflns_limit_l_max 23
_reflns_limit_l_min 0
_reflns_number_gt 13342
_reflns_number_total 13671
_reflns_threshold_expression I>2.0\s(I)
_oxford_diffrn_Wilson_B_factor 1.34
_oxford_diffrn_Wilson_scale 59.96
_oxford_refine_ls_r_factor_ref 0.0312
_oxford_refine_ls_scale 0.054598(5)
_oxford_reflns_number_all 13671
_oxford_reflns_threshold_expression_ref I>-10.0\s(I)
_oxford_structure_analysis_title 'bfpan_598_0m in P2(1)/n'
_cod_data_source_file ic202581v_si_002_02.cif
_cod_data_source_block 2
_cod_original_sg_symbol_H-M 'P 1 21/n 1 '
_cod_original_formula_sum 'C49 H57.00 F6 N2 O2.00 P5 Pd1'
_cod_database_code 4328794

loop_
_symmetry_equiv_pos_as_xyz
x,y,z
-x,-y,-z
-x+1/2,y+1/2,-z+1/2
x+1/2,-y+1/2,z+1/2

loop_
_atom_site_label
_atom_site_type_symbol
_atom_site_fract_x
_atom_site_fract_y
_atom_site_fract_z
_atom_site_U_iso_or_equiv
_atom_site_occupancy
_atom_site_adp_type
_atom_site_refinement_flags_posn
_atom_site_refinement_flags_occupancy
_atom_site_disorder_assembly
_atom_site_disorder_group
Pd1 Pd 0.427646(11) 0.720556(7) 0.259220(10) 0.0156 1.0000 Uani . . . .
P1 P 0.41235(4) 0.71374(3) 0.39691(3) 0.0157 1.0000 Uani . . . .
P2 P 0.27748(4) 0.75423(3) 0.25819(4) 0.0190 1.0000 Uani . . . .
P3 P 0.40238(4) 0.70505(3) 0.12182(3) 0.0154 1.0000 Uani . . . .
P4 P 0.59408(3) 0.73821(3) 0.25391(4) 0.0207 1.0000 Uani . . . .
P5 P -0.07516(5) 0.50981(3) 0.25444(4) 0.0279 1.0000 Uani . . . .
F1 F -0.12516(14) 0.58201(10) 0.25711(12) 0.0536 1.0000 Uani . . . .
F2 F -0.00920(14) 0.53656(9) 0.18473(10) 0.0395 1.0000 Uani . . . .
F3 F -0.00161(13) 0.53574(9) 0.32011(10) 0.0383 1.0000 Uani . . . .
F4 F -0.14029(16) 0.48199(13) 0.32438(11) 0.0540 1.0000 Uani . . . .
F5 F -0.14852(17) 0.48463(15) 0.18887(12) 0.0588 1.0000 Uani . . . .
F6 F -0.02399(15) 0.43704(9) 0.25198(13) 0.0510 1.0000 Uani . . . .
O1 O 0.36667(17) 0.48351(19) 0.21343(16) 0.0625 1.0000 Uani . . . .
O20 O 0.9296(9) 0.8355(6) 0.1886(7) 0.122(4) 0.482(6) Uiso . P 1 1
O21 O 0.9282(3) 0.9371(2) 0.1619(3) 0.0414(11) 0.518(6) Uiso . P 1 2
N1 N 0.21212(14) 0.74012(11) 0.34464(12) 0.0225 1.0000 Uani . . . .
N2 N 0.19946(14) 0.70519(11) 0.20060(12) 0.0215 1.0000 Uani . . . .
C1 C 0.50798(16) 0.67010(11) 0.44697(13) 0.0190 1.0000 Uani . . . .
C2 C 0.53081(18) 0.60458(14) 0.42185(16) 0.0291 1.0000 Uani . . . .
C3 C 0.6017(2) 0.56845(15) 0.4601(2) 0.0369 1.0000 Uani . . . .
C4 C 0.65251(18) 0.59836(15) 0.52193(19) 0.0331 1.0000 Uani . . . .
C5 C 0.63213(18) 0.66339(15) 0.54582(16) 0.0307 1.0000 Uani . . . .
C6 C 0.55925(17) 0.69936(12) 0.50966(14) 0.0237 1.0000 Uani . . . .
C7 C 0.40013(16) 0.79548(11) 0.44575(13) 0.0174 1.0000 Uani . . . .
C8 C 0.41809(16) 0.85550(11) 0.40396(12) 0.0187 1.0000 Uani . . . .
C9 C 0.40962(17) 0.91855(12) 0.44204(14) 0.0227 1.0000 Uani . . . .
C10 C 0.38421(17) 0.92123(12) 0.52197(15) 0.0232 1.0000 Uani . . . .
C11 C 0.36599(19) 0.86158(14) 0.56396(15) 0.0257 1.0000 Uani . . . .
C12 C 0.37266(18) 0.79926(13) 0.52609(14) 0.0237 1.0000 Uani . . . .
C13 C 0.31005(16) 0.66755(12) 0.43114(13) 0.0190 1.0000 Uani . . . .
C14 C 0.31825(17) 0.61826(12) 0.49092(15) 0.0237 1.0000 Uani . . . .
C15 C 0.24031(19) 0.58528(14) 0.52058(18) 0.0294 1.0000 Uani . . . .
C16 C 0.15383(19) 0.60104(14) 0.48899(18) 0.0308 1.0000 Uani . . . .
C17 C 0.14455(17) 0.64938(13) 0.42897(16) 0.0257 1.0000 Uani . . . .
C18 C 0.22232(16) 0.68492(12) 0.39950(13) 0.0207 1.0000 Uani . . . .
C19 C 0.11817(17) 0.75311(14) 0.31157(15) 0.0270 1.0000 Uani . . . .
C20 C 0.10654(15) 0.70688(13) 0.23811(16) 0.0255 1.0000 Uani . . . .
C21 C 0.21111(15) 0.66847(11) 0.13077(13) 0.0194 1.0000 Uani . . . .
C22 C 0.13242(16) 0.63513(12) 0.09688(15) 0.0235 1.0000 Uani . . . .
C23 C 0.13888(17) 0.59801(13) 0.02727(15) 0.0243 1.0000 Uani . . . .
C24 C 0.22285(18) 0.59146(13) -0.01265(15) 0.0242 1.0000 Uani . . . .
C25 C 0.30065(17) 0.62209(12) 0.02025(14) 0.0216 1.0000 Uani . . . .
C26 C 0.29736(16) 0.66155(11) 0.09088(13) 0.0184 1.0000 Uani . . . .
C27 C 0.49362(15) 0.65405(11) 0.07614(12) 0.0174 1.0000 Uani . . . .
C28 C 0.50045(16) 0.58567(12) 0.09976(15) 0.0236 1.0000 Uani . . . .
C29 C 0.56995(19) 0.54484(12) 0.06763(15) 0.0274 1.0000 Uani . . . .
C30 C 0.63402(19) 0.57194(14) 0.01355(17) 0.0300 1.0000 Uani . . . .
C31 C 0.62717(18) 0.63936(14) -0.00949(16) 0.0281 1.0000 Uani . . . .
C32 C 0.55672(16) 0.68047(12) 0.02116(13) 0.0216 1.0000 Uani . . . .
C33 C 0.39796(16) 0.78487(11) 0.06629(13) 0.0183 1.0000 Uani . . . .
C34 C 0.41555(16) 0.84646(11) 0.10539(13) 0.0202 1.0000 Uani . . . .
C35 C 0.41315(17) 0.90791(12) 0.06236(15) 0.0236 1.0000 Uani . . . .
C36 C 0.39394(18) 0.90714(13) -0.01873(16) 0.0257 1.0000 Uani . . . .
C37 C 0.37592(19) 0.84624(14) -0.05807(15) 0.0276 1.0000 Uani . . . .
C38 C 0.37722(18) 0.78539(12) -0.01602(14) 0.0225 1.0000 Uani . . . .
C39 C 0.66536(16) 0.66261(14) 0.2442(2) 0.0385 1.0000 Uani . . . .
C40 C 0.6470(2) 0.78259(18) 0.33831(17) 0.0393 1.0000 Uani . . . .
C41 C 0.63467(19) 0.79189(14) 0.17287(16) 0.0279 1.0000 Uani . . . .
C42 C 0.2789(2) 0.46018(17) 0.18354(19) 0.0379 1.0000 Uani . . . .
C43 C 0.2159(2) 0.46152(16) 0.2547(2) 0.0422 1.0000 Uani . . . .
C44 C 0.2459(3) 0.52543(17) 0.2960(2) 0.0520 1.0000 Uani . . . .
C45 C 0.3509(4) 0.5249(2) 0.2822(2) 0.0725 1.0000 Uani . . . .
C460 C 0.9732(8) 0.9021(6) 0.1832(7) 0.069(3) 0.482(6) Uiso . P 1 1
C461 C 0.9632(6) 0.8721(5) 0.1949(5) 0.0534(19) 0.518(6) Uiso . P 1 2
C470 C 0.8961(6) 0.8243(4) 0.2626(5) 0.0545(18) 0.482(6) Uiso . P 1 1
C471 C 0.9210(6) 0.8649(4) 0.2801(5) 0.0541(18) 0.518(6) Uiso . P 1 2
C480 C 0.8919(8) 0.8868(6) 0.3103(7) 0.073(3) 0.482(6) Uiso . P 1 1
C481 C 0.8403(4) 0.9161(3) 0.2756(4) 0.0393(14) 0.518(6) Uiso . P 1 2
C490 C 0.9095(8) 0.9418(6) 0.2470(7) 0.081(3) 0.482(6) Uiso . P 1 1
C491 C 0.8771(4) 0.9709(3) 0.2223(4) 0.0407(14) 0.518(6) Uiso . P 1 2
H21 H 0.5000 0.5854 0.3802 0.0340 1.0000 Uiso R . . .
H31 H 0.6152 0.5254 0.4443 0.0443 1.0000 Uiso R . . .
H41 H 0.7016 0.5740 0.5470 0.0405 1.0000 Uiso R . . .
H51 H 0.6671 0.6821 0.5870 0.0368 1.0000 Uiso R . . .
H61 H 0.5437 0.7424 0.5267 0.0296 1.0000 Uiso R . . .
H81 H 0.4359 0.8547 0.3508 0.0211 1.0000 Uiso R . . .
H91 H 0.4238 0.9575 0.4148 0.0266 1.0000 Uiso R . . .
H101 H 0.3833 0.9625 0.5496 0.0283 1.0000 Uiso R . . .
H111 H 0.3501 0.8626 0.6181 0.0312 1.0000 Uiso R . . .
H121 H 0.3587 0.7614 0.5524 0.0288 1.0000 Uiso R . . .
H141 H 0.3769 0.6076 0.5115 0.0279 1.0000 Uiso R . . .
H151 H 0.2474 0.5539 0.5629 0.0347 1.0000 Uiso R . . .
H161 H 0.1014 0.5792 0.5088 0.0368 1.0000 Uiso R . . .
H171 H 0.0856 0.6602 0.4082 0.0312 1.0000 Uiso R . . .
H191 H 0.0671 0.7431 0.3497 0.0318 1.0000 Uiso R . . .
H192 H 0.1130 0.8013 0.2955 0.0322 1.0000 Uiso R . . .
H201 H 0.0621 0.7256 0.2025 0.0313 1.0000 Uiso R . . .
H202 H 0.0878 0.6614 0.2532 0.0303 1.0000 Uiso R . . .
H221 H 0.0761 0.6388 0.1218 0.0281 1.0000 Uiso R . . .
H231 H 0.0849 0.5761 0.0069 0.0289 1.0000 Uiso R . . .
H241 H 0.2269 0.5678 -0.0607 0.0282 1.0000 Uiso R . . .
H251 H 0.3589 0.6170 -0.0047 0.0264 1.0000 Uiso R . . .
H281 H 0.4595 0.5685 0.1370 0.0264 1.0000 Uiso R . . .
H291 H 0.5738 0.5000 0.0823 0.0329 1.0000 Uiso R . . .
H301 H 0.6817 0.5449 -0.0082 0.0354 1.0000 Uiso R . . .
H311 H 0.6716 0.6583 -0.0476 0.0340 1.0000 Uiso R . . .
H321 H 0.5518 0.7249 0.0054 0.0251 1.0000 Uiso R . . .
H341 H 0.4281 0.8465 0.1594 0.0233 1.0000 Uiso R . . .
H351 H 0.4261 0.9489 0.0879 0.0283 1.0000 Uiso R . . .
H361 H 0.3908 0.9472 -0.0464 0.0314 1.0000 Uiso R . . .
H371 H 0.3629 0.8452 -0.1122 0.0325 1.0000 Uiso R . . .
H381 H 0.3649 0.7446 -0.0429 0.0272 1.0000 Uiso R . . .
H391 H 0.6555 0.6361 0.2900 0.0577 1.0000 Uiso R . . .
H392 H 0.7297 0.6757 0.2396 0.0572 1.0000 Uiso R . . .
H393 H 0.6488 0.6375 0.1971 0.0583 1.0000 Uiso R . . .
H401 H 0.6449 0.7539 0.3847 0.0597 1.0000 Uiso R . . .
H402 H 0.6114 0.8245 0.3486 0.0595 1.0000 Uiso R . . .
H403 H 0.7110 0.7934 0.3267 0.0579 1.0000 Uiso R . . .
H411 H 0.6143 0.7745 0.1237 0.0422 1.0000 Uiso R . . .
H412 H 0.6074 0.8364 0.1780 0.0419 1.0000 Uiso R . . .
H413 H 0.7027 0.7933 0.1742 0.0414 1.0000 Uiso R . . .
H421 H 0.2572 0.4921 0.1424 0.0450 1.0000 Uiso R . . .
H422 H 0.2883 0.4145 0.1627 0.0456 1.0000 Uiso R . . .
H431 H 0.1492 0.4610 0.2420 0.0519 1.0000 Uiso R . . .
H432 H 0.2361 0.4225 0.2884 0.0515 1.0000 Uiso R . . .
H441 H 0.2172 0.5640 0.2679 0.0631 1.0000 Uiso R . . .
H442 H 0.2307 0.5272 0.3538 0.0622 1.0000 Uiso R . . .
H451 H 0.3812 0.5050 0.3271 0.0871 1.0000 Uiso R . . .
H452 H 0.3700 0.5692 0.2737 0.0876 1.0000 Uiso R . . .
H4601 H 1.0388 0.9013 0.1992 0.0851 0.482(6) Uiso R P 1 1
H4602 H 0.9679 0.9217 0.1287 0.0852 0.482(6) Uiso R P 1 1
H4611 H 1.0310 0.8718 0.1987 0.0632 0.518(6) Uiso R P 1 2
H4612 H 0.9454 0.8337 0.1618 0.0633 0.518(6) Uiso R P 1 2
H4701 H 0.9344 0.7922 0.2901 0.0662 0.482(6) Uiso R P 1 1
H4702 H 0.8344 0.8073 0.2566 0.0667 0.482(6) Uiso R P 1 1
H4711 H 0.9632 0.8751 0.3222 0.0647 0.518(6) Uiso R P 1 2
H4712 H 0.8980 0.8194 0.2875 0.0644 0.518(6) Uiso R P 1 2
H4801 H 0.9384 0.8867 0.3509 0.0892 0.482(6) Uiso R P 1 1
H4802 H 0.8317 0.8928 0.3330 0.0885 0.482(6) Uiso R P 1 1
H4811 H 0.8288 0.9344 0.3279 0.0468 0.518(6) Uiso R P 1 2
H4812 H 0.7844 0.8965 0.2549 0.0471 0.518(6) Uiso R P 1 2
H4901 H 0.9426 0.9818 0.2686 0.0981 0.482(6) Uiso R P 1 1
H4902 H 0.8501 0.9540 0.2238 0.0981 0.482(6) Uiso R P 1 1
H4911 H 0.9199 1.0020 0.2519 0.0484 0.518(6) Uiso R P 1 2
H4912 H 0.8265 0.9966 0.1975 0.0480 0.518(6) Uiso R P 1 2

loop_
_atom_site_aniso_label
_atom_site_aniso_U_11
_atom_site_aniso_U_22
_atom_site_aniso_U_33
_atom_site_aniso_U_23
_atom_site_aniso_U_13
_atom_site_aniso_U_12
Pd1 0.01493(6) 0.01842(6) 0.01356(6) -0.00098(5) 0.00215(6) 0.00008(5)
P1 0.0163(2) 0.0172(2) 0.0137(2) -0.00065(17) 0.00231(18) 0.00069(18)
P2 0.0186(2) 0.0200(2) 0.0182(2) -0.0006(2) 0.0025(2) 0.00312(17)
P3 0.0157(2) 0.0169(2) 0.0136(2) -0.00051(18) 0.00202(17) -0.00084(18)
P4 0.0165(2) 0.0268(2) 0.0189(3) -0.0006(2) 0.0017(2) -0.00279(18)
P5 0.0326(3) 0.0317(3) 0.0195(2) 0.0015(2) 0.0041(3) -0.0015(2)
F1 0.0641(11) 0.0596(11) 0.0372(9) -0.0024(9) 0.0003(10) 0.0341(9)
F2 0.0462(10) 0.0405(9) 0.0317(8) 0.0050(7) 0.0157(7) -0.0005(8)
F3 0.0410(10) 0.0422(9) 0.0318(8) -0.0008(7) -0.0035(7) -0.0028(8)
F4 0.0538(12) 0.0797(16) 0.0286(9) 0.0038(10) 0.0130(9) -0.0230(11)
F5 0.0567(13) 0.0929(18) 0.0268(9) -0.0025(10) -0.0056(8) -0.0245(13)
F6 0.0797(13) 0.0297(8) 0.0437(10) 0.0036(8) 0.0039(11) 0.0059(8)
O1 0.0330(12) 0.113(3) 0.0420(13) 0.0003(15) 0.0074(10) -0.0173(14)
N1 0.0188(8) 0.0275(9) 0.0213(9) 0.0005(7) 0.0032(7) 0.0045(7)
N2 0.0156(8) 0.0265(9) 0.0223(9) -0.0013(7) 0.0023(7) 0.0015(7)
C1 0.0182(9) 0.0191(10) 0.0196(9) 0.0019(7) 0.0036(8) 0.0009(8)
C2 0.0257(11) 0.0291(12) 0.0325(13) -0.0062(10) -0.0017(10) 0.0054(10)
C3 0.0319(13) 0.0286(13) 0.0503(17) 0.0002(12) -0.0004(12) 0.0129(11)
C4 0.0231(11) 0.0347(14) 0.0414(15) 0.0082(12) -0.0014(11) 0.0058(10)
C5 0.0237(11) 0.0389(14) 0.0294(12) 0.0052(11) -0.0061(9) -0.0024(10)
C6 0.0247(11) 0.0243(10) 0.0221(10) 0.0021(8) -0.0026(9) 0.0013(9)
C7 0.0173(9) 0.0167(9) 0.0182(9) -0.0017(7) 0.0022(7) 0.0007(7)
C8 0.0200(10) 0.0207(9) 0.0154(8) 0.0008(7) -0.0012(8) 0.0035(8)
C9 0.0255(12) 0.0171(9) 0.0254(10) -0.0006(8) -0.0021(8) 0.0028(8)
C10 0.0230(11) 0.0210(10) 0.0256(11) -0.0062(8) -0.0010(9) 0.0036(8)
C11 0.0292(11) 0.0284(12) 0.0196(10) -0.0069(9) 0.0060(9) 0.0013(10)
C12 0.0275(11) 0.0224(11) 0.0213(10) -0.0008(8) 0.0070(9) -0.0008(9)
C13 0.0200(10) 0.0182(10) 0.0187(10) -0.0013(8) 0.0044(8) 0.0016(8)
C14 0.0228(11) 0.0213(10) 0.0271(11) 0.0039(9) 0.0059(9) -0.0003(8)
C15 0.0284(12) 0.0236(12) 0.0361(14) 0.0087(10) 0.0132(10) 0.0020(9)
C16 0.0242(12) 0.0247(12) 0.0433(15) 0.0006(11) 0.0162(10) -0.0013(9)
C17 0.0170(10) 0.0287(12) 0.0314(12) -0.0027(10) 0.0070(9) 0.0013(8)
C18 0.0202(10) 0.0207(10) 0.0211(10) -0.0030(8) 0.0059(8) 0.0029(8)
C19 0.0212(11) 0.0339(13) 0.0259(11) 0.0000(9) 0.0035(8) 0.0075(9)
C20 0.0144(8) 0.0376(11) 0.0246(10) -0.0031(10) 0.0034(9) 0.0050(8)
C21 0.0179(9) 0.0188(9) 0.0216(10) 0.0026(8) -0.0017(8) 0.0020(7)
C22 0.0166(9) 0.0244(11) 0.0294(11) 0.0020(9) -0.0006(8) 0.0002(8)
C23 0.0202(10) 0.0224(11) 0.0305(12) 0.0008(9) -0.0067(9) -0.0015(8)
C24 0.0280(12) 0.0210(10) 0.0235(11) -0.0025(9) -0.0018(9) -0.0037(9)
C25 0.0246(11) 0.0214(10) 0.0189(10) -0.0012(8) 0.0014(8) -0.0020(8)
C26 0.0183(9) 0.0180(9) 0.0189(9) 0.0019(8) -0.0014(8) -0.0035(7)
C27 0.0161(9) 0.0198(9) 0.0165(9) -0.0021(7) 0.0016(7) -0.0009(7)
C28 0.0225(10) 0.0222(10) 0.0262(11) 0.0009(8) 0.0032(8) 0.0007(8)
C29 0.0285(11) 0.0206(10) 0.0332(11) -0.0012(8) 0.0022(11) 0.0049(10)
C30 0.0243(11) 0.0301(13) 0.0356(13) -0.0063(11) 0.0067(10) 0.0082(10)
C31 0.0231(11) 0.0313(12) 0.0300(12) -0.0030(10) 0.0093(9) 0.0009(9)
C32 0.0222(11) 0.0219(10) 0.0207(9) -0.0013(8) 0.0044(8) -0.0012(8)
C33 0.0154(9) 0.0205(10) 0.0189(9) 0.0005(7) 0.0022(7) 0.0008(7)
C34 0.0207(10) 0.0192(9) 0.0206(9) 0.0008(7) -0.0002(8) -0.0017(8)
C35 0.0228(11) 0.0180(10) 0.0300(11) 0.0000(8) 0.0052(9) 0.0002(8)
C36 0.0250(11) 0.0222(11) 0.0299(12) 0.0083(9) 0.0057(9) 0.0023(9)
C37 0.0294(12) 0.0327(13) 0.0206(10) 0.0053(9) -0.0007(9) 0.0002(10)
C38 0.0264(12) 0.0226(10) 0.0186(10) -0.0003(8) 0.0002(8) -0.0020(8)
C39 0.0223(10) 0.0337(12) 0.0596(19) 0.0050(14) -0.0012(13) 0.0038(9)
C40 0.0326(14) 0.064(2) 0.0210(12) -0.0055(12) 0.0013(10) -0.0234(13)
C41 0.0259(11) 0.0337(13) 0.0241(11) 0.0001(10) 0.0039(9) -0.0086(10)
C42 0.0365(14) 0.0440(16) 0.0331(14) -0.0077(12) 0.0055(12) -0.0036(12)
C43 0.0352(12) 0.0485(16) 0.0429(17) -0.0119(15) 0.0088(14) -0.0042(11)
C44 0.084(3) 0.0319(16) 0.0401(17) -0.0085(13) 0.0081(17) 0.0067(16)
C45 0.103(4) 0.078(3) 0.0363(18) 0.0094(18) -0.017(2) -0.064(3)

loop_
_atom_type_symbol
_atom_type_scat_dispersion_real
_atom_type_scat_dispersion_imag
_atom_type_scat_Cromer_Mann_a1
_atom_type_scat_Cromer_Mann_b1
_atom_type_scat_Cromer_Mann_a2
_atom_type_scat_Cromer_Mann_b2
_atom_type_scat_Cromer_Mann_a3
_atom_type_scat_Cromer_Mann_b3
_atom_type_scat_Cromer_Mann_a4
_atom_type_scat_Cromer_Mann_b4
_atom_type_scat_Cromer_Mann_c
_atom_type_scat_source
C 0.0033 0.0016 2.3100 20.8439 1.0200 10.2075 1.5886 0.5687 0.8650 51.6512 0.2156 'International Tables Vol C 4.2.6.8 and 6.1.1.4'
H 0.0000 0.0000 0.4930 10.5109 0.3229 26.1257 0.1402 3.1424 0.0408 57.7998 0.0030 'International Tables Vol C 4.2.6.8 and 6.1.1.4'
N 0.0061 0.0033 12.2126 0.0057 3.1322 9.8933 2.0125 28.9975 1.1663 0.5826 -11.5290 'International Tables Vol C 4.2.6.8 and 6.1.1.4'
F 0.0171 0.0103 3.5392 10.2825 2.6412 4.2944 1.5170 0.2615 1.0243 26.1476 0.2776 'International Tables Vol C 4.2.6.8 and 6.1.1.4'
P 0.1023 0.0942 6.4345 1.9067 4.1791 27.1570 1.7800 0.5260 1.4908 68.1645 1.1149 'International Tables Vol C 4.2.6.8 and 6.1.1.4'
Pd -0.9988 1.0072 19.3319 0.6987 15.5017 7.9893 5.2954 25.2052 0.6058 76.8986 5.2659 'International Tables Vol C 4.2.6.8 and 6.1.1.4'
O 0.0106 0.0060 3.0485 13.2771 2.2868 5.7011 1.5463 0.3239 0.8670 32.9089 0.2508 'International Tables Vol C 4.2.6.8 and 6.1.1.4'

loop_
_geom_angle_atom_site_label_1
_geom_angle_atom_site_label_2
_geom_angle_atom_site_label_3
_geom_angle
_geom_angle_publ_flag
P1 Pd1 P2 86.13(2) yes
P1 Pd1 P3 161.996(19) yes
P2 Pd1 P3 83.31(2) yes
P1 Pd1 P4 98.04(2) yes
P2 Pd1 P4 154.62(2) yes
P3 Pd1 P4 97.75(2) yes
Pd1 P1 C1 114.24(7) yes
Pd1 P1 C7 113.98(7) yes
C1 P1 C7 106.49(10) yes
Pd1 P1 C13 114.74(8) yes
C1 P1 C13 103.37(10) yes
C7 P1 C13 102.77(10) yes
Pd1 P2 N1 117.57(7) yes
Pd1 P2 N2 116.88(7) yes
N1 P2 N2 91.26(10) yes
Pd1 P3 C26 117.99(7) yes
Pd1 P3 C27 111.80(7) yes
C26 P3 C27 102.86(10) yes
Pd1 P3 C33 113.10(8) yes
C26 P3 C33 103.41(10) yes
C27 P3 C33 106.53(10) yes
Pd1 P4 C39 116.47(9) yes
Pd1 P4 C40 116.87(10) yes
C39 P4 C40 103.03(17) yes
Pd1 P4 C41 115.47(9) yes
C39 P4 C41 103.08(14) yes
C40 P4 C41 99.52(12) yes
F1 P5 F2 89.79(11) yes
F1 P5 F3 89.76(11) yes
F2 P5 F3 90.15(9) yes
F1 P5 F4 91.07(13) yes
F2 P5 F4 179.13(13) yes
F3 P5 F4 89.71(11) yes
F1 P5 F5 89.81(14) yes
F2 P5 F5 89.66(11) yes
F3 P5 F5 179.53(13) yes
F4 P5 F5 90.49(10) yes
F1 P5 F6 179.62(12) yes
F2 P5 F6 90.07(11) yes
F3 P5 F6 89.89(11) yes
F4 P5 F6 89.07(13) yes
F5 P5 F6 90.54(13) yes
C42 O1 C45 108.8(3) yes
C460 O20 C470 111.0(10) yes
C461 O21 C491 108.5(5) yes
P2 N1 C18 126.64(15) yes
P2 N1 C19 98.96(15) yes
C18 N1 C19 117.6(2) yes
P2 N2 C20 109.36(15) yes
P2 N2 C21 131.90(16) yes
C20 N2 C21 118.73(19) yes
P1 C1 C2 118.30(18) yes
P1 C1 C6 123.06(17) yes
C2 C1 C6 118.6(2) yes
C1 C2 C3 120.2(3) yes
C1 C2 H21 120.0 no
C3 C2 H21 119.8 no
C2 C3 C4 120.5(3) yes
C2 C3 H31 119.8 no
C4 C3 H31 119.8 no
C3 C4 C5 119.8(2) yes
C3 C4 H41 120.2 no
C5 C4 H41 120.0 no
C4 C5 C6 120.3(3) yes
C4 C5 H51 118.0 no
C6 C5 H51 121.6 no
C1 C6 C5 120.5(2) yes
C1 C6 H61 118.7 no
C5 C6 H61 120.8 no
P1 C7 C8 120.38(16) yes
P1 C7 C12 120.44(17) yes
C8 C7 C12 119.2(2) yes
C7 C8 C9 120.29(19) yes
C7 C8 H81 121.2 no
C9 C8 H81 118.5 no
C8 C9 C10 119.7(2) yes
C8 C9 H91 119.7 no
C10 C9 H91 120.5 no
C9 C10 C11 120.3(2) yes
C9 C10 H101 120.9 no
C11 C10 H101 118.7 no
C10 C11 C12 120.1(2) yes
C10 C11 H111 121.2 no
C12 C11 H111 118.6 no
C7 C12 C11 120.4(2) yes
C7 C12 H121 119.6 no
C11 C12 H121 120.0 no
P1 C13 C14 120.16(18) yes
P1 C13 C18 119.02(17) yes
C14 C13 C18 120.7(2) yes
C13 C14 C15 120.8(2) yes
C13 C14 H141 119.6 no
C15 C14 H141 119.6 no
C14 C15 C16 119.0(2) yes
C14 C15 H151 119.1 no
C16 C15 H151 121.8 no
C15 C16 C17 120.9(2) yes
C15 C16 H161 119.3 no
C17 C16 H161 119.7 no
C16 C17 C18 121.1(2) yes
C16 C17 H171 120.5 no
C18 C17 H171 118.4 no
N1 C18 C13 121.1(2) yes
N1 C18 C17 121.3(2) yes
C13 C18 C17 117.4(2) yes
N1 C19 C20 107.15(19) yes
N1 C19 H191 113.7 no
C20 C19 H191 108.5 no
N1 C19 H192 109.6 no
C20 C19 H192 110.0 no
H191 C19 H192 108.0 no
C19 C20 N2 104.76(19) yes
C19 C20 H201 110.2 no
N2 C20 H201 110.6 no
C19 C20 H202 111.6 no
N2 C20 H202 110.0 no
H201 C20 H202 109.6 no
N2 C21 C22 118.6(2) yes
N2 C21 C26 123.7(2) yes
C22 C21 C26 117.7(2) yes
C21 C22 C23 121.7(2) yes
C21 C22 H221 119.1 no
C23 C22 H221 119.2 no
C22 C23 C24 121.0(2) yes
C22 C23 H231 119.1 no
C24 C23 H231 119.8 no
C23 C24 C25 118.2(2) yes
C23 C24 H241 121.2 no
C25 C24 H241 120.6 no
C24 C25 C26 122.8(2) yes
C24 C25 H251 119.8 no
C26 C25 H251 117.4 no
P3 C26 C21 123.48(17) yes
P3 C26 C25 117.94(17) yes
C21 C26 C25 118.4(2) yes
P3 C27 C28 117.33(16) yes
P3 C27 C32 122.88(17) yes
C28 C27 C32 119.8(2) yes
C27 C28 C29 119.6(2) yes
C27 C28 H281 119.7 no
C29 C28 H281 120.7 no
C28 C29 C30 120.4(2) yes
C28 C29 H291 119.6 no
C30 C29 H291 120.0 no
C29 C30 C31 119.9(2) yes
C29 C30 H301 121.1 no
C31 C30 H301 119.0 no
C30 C31 C32 120.3(2) yes
C30 C31 H311 120.0 no
C32 C31 H311 119.8 no
C31 C32 C27 120.1(2) yes
C31 C32 H321 120.2 no
C27 C32 H321 119.7 no
P3 C33 C34 120.00(17) yes
P3 C33 C38 120.74(17) yes
C34 C33 C38 119.3(2) yes
C33 C34 C35 120.0(2) yes
C33 C34 H341 119.6 no
C35 C34 H341 120.4 no
C34 C35 C36 119.8(2) yes
C34 C35 H351 120.2 no
C36 C35 H351 120.0 no
C35 C36 C37 120.7(2) yes
C35 C36 H361 119.7 no
C37 C36 H361 119.6 no
C36 C37 C38 120.0(2) yes
C36 C37 H371 121.3 no
C38 C37 H371 118.7 no
C33 C38 C37 120.3(2) yes
C33 C38 H381 120.2 no
C37 C38 H381 119.5 no
P4 C39 H391 107.2 no
P4 C39 H392 109.4 no
H391 C39 H392 111.0 no
P4 C39 H393 110.8 no
H391 C39 H393 110.3 no
H392 C39 H393 108.1 no
P4 C40 H401 109.3 no
P4 C40 H402 108.5 no
H401 C40 H402 109.4 no
P4 C40 H403 110.3 no
H401 C40 H403 108.8 no
H402 C40 H403 110.4 no
P4 C41 H411 110.1 no
P4 C41 H412 109.2 no
H411 C41 H412 106.4 no
P4 C41 H413 108.8 no
H411 C41 H413 110.0 no
H412 C41 H413 112.3 no
O1 C42 C43 104.6(2) yes
O1 C42 H421 108.6 no
C43 C42 H421 110.7 no
O1 C42 H422 107.3 no
C43 C42 H422 112.7 no
H421 C42 H422 112.5 no
C42 C43 C44 102.0(3) yes
C42 C43 H431 115.0 no
C44 C43 H431 112.9 no
C42 C43 H432 105.0 no
C44 C43 H432 107.4 no
H431 C43 H432 113.5 no
C43 C44 C45 102.1(3) yes
C43 C44 H441 107.7 no
C45 C44 H441 110.4 no
C43 C44 H442 114.5 no
C45 C44 H442 111.5 no
H441 C44 H442 110.3 no
C44 C45 O1 106.5(3) yes
C44 C45 H451 109.6 no
O1 C45 H451 109.3 no
C44 C45 H452 108.1 no
O1 C45 H452 111.4 no
H451 C45 H452 111.9 no
O20 C460 C490 98.6(9) yes
O20 C460 H4601 112.7 no
C490 C460 H4601 112.1 no
O20 C460 H4602 112.0 no
C490 C460 H4602 112.2 no
H4601 C460 H4602 109.1 no
O21 C461 C471 106.6(6) yes
O21 C461 H4611 111.6 no
C471 C461 H4611 109.3 no
O21 C461 H4612 111.7 no
C471 C461 H4612 110.4 no
H4611 C461 H4612 107.2 no
O20 C470 C480 112.2(9) yes
O20 C470 H4701 110.0 no
C480 C470 H4701 108.4 no
O20 C470 H4702 107.1 no
C480 C470 H4702 108.2 no
H4701 C470 H4702 110.8 no
C461 C471 C481 101.0(6) yes
C461 C471 H4711 114.0 no
C481 C471 H4711 112.3 no
C461 C471 H4712 109.8 no
C481 C471 H4712 110.8 no
H4711 C471 H4712 108.7 no
C470 C480 C490 102.0(9) yes
C470 C480 H4801 110.8 no
C490 C480 H4801 112.1 no
C470 C480 H4802 111.0 no
C490 C480 H4802 109.8 no
H4801 C480 H4802 110.8 no
C471 C481 C491 103.5(5) yes
C471 C481 H4811 109.3 no
C491 C481 H4811 109.6 no
C471 C481 H4812 113.0 no
C491 C481 H4812 111.9 no
H4811 C481 H4812 109.5 no
C480 C490 C460 102.1(9) yes
C480 C490 H4901 112.9 no
C460 C490 H4901 110.7 no
C480 C490 H4902 107.7 no
C460 C490 H4902 110.9 no
H4901 C490 H4902 112.0 no
C481 C491 O21 105.8(5) yes
C481 C491 H4911 111.3 no
O21 C491 H4911 108.7 no
C481 C491 H4912 111.2 no
O21 C491 H4912 109.2 no
H4911 C491 H4912 110.6 no

loop_
_geom_bond_atom_site_label_1
_geom_bond_atom_site_label_2
_geom_bond_distance
_geom_bond_publ_flag
Pd1 P1 2.3100(6) yes
Pd1 P2 2.2535(5) yes
Pd1 P3 2.3384(6) yes
Pd1 P4 2.4148(5) yes
P1 C1 1.819(2) yes
P1 C7 1.805(2) yes
P1 C13 1.817(2) yes
P2 N1 1.743(2) yes
P2 N2 1.759(2) yes
P3 C26 1.806(2) yes
P3 C27 1.815(2) yes
P3 C33 1.818(2) yes
P4 C39 1.807(3) yes
P4 C40 1.819(3) yes
P4 C41 1.809(3) yes
P5 F1 1.5866(18) yes
P5 F2 1.5885(17) yes
P5 F3 1.6023(19) yes
P5 F4 1.5915(19) yes
P5 F5 1.595(2) yes
P5 F6 1.6040(18) yes
O1 C42 1.429(4) yes
O1 C45 1.422(5) yes
O20 C460 1.448(16) yes
O20 C470 1.343(13) yes
O21 C461 1.475(10) yes
O21 C491 1.410(7) yes
N1 C18 1.424(3) yes
N1 C19 1.478(3) yes
N2 C20 1.474(3) yes
N2 C21 1.379(3) yes
C1 C2 1.389(3) yes
C1 C6 1.400(3) yes
C2 C3 1.393(4) yes
C2 H21 0.905 no
C3 C4 1.391(4) yes
C3 H31 0.904 no
C4 C5 1.366(4) yes
C4 H41 0.948 no
C5 C6 1.397(3) yes
C5 H51 0.925 no
C6 H61 0.918 no
C7 C8 1.391(3) yes
C7 C12 1.399(3) yes
C8 C9 1.394(3) yes
C8 H81 0.922 no
C9 C10 1.383(3) yes
C9 H91 0.911 no
C10 C11 1.387(4) yes
C10 H101 0.931 no
C11 C12 1.378(3) yes
C11 H111 0.931 no
C12 H121 0.886 no
C13 C14 1.393(3) yes
C13 C18 1.406(3) yes
C14 C15 1.384(3) yes
C14 H141 0.932 no
C15 C16 1.382(4) yes
C15 H151 0.942 no
C16 C17 1.384(4) yes
C16 H161 0.926 no
C17 C18 1.404(3) yes
C17 H171 0.938 no
C19 C20 1.532(4) yes
C19 H191 0.990 no
C19 H192 0.983 no
C20 H201 0.945 no
C20 H202 0.964 no
C21 C22 1.421(3) yes
C21 C26 1.412(3) yes
C22 C23 1.373(4) yes
C22 H221 0.912 no
C23 C24 1.383(4) yes
C23 H231 0.947 no
C24 C25 1.381(3) yes
C24 H241 0.928 no
C25 C26 1.409(3) yes
C25 H251 0.940 no
C27 C28 1.399(3) yes
C27 C32 1.389(3) yes
C28 C29 1.387(3) yes
C28 H281 0.919 no
C29 C30 1.393(4) yes
C29 H291 0.914 no
C30 C31 1.379(4) yes
C30 H301 0.938 no
C31 C32 1.390(3) yes
C31 H311 0.974 no
C32 H321 0.912 no
C33 C34 1.394(3) yes
C33 C38 1.404(3) yes
C34 C35 1.402(3) yes
C34 H341 0.918 no
C35 C36 1.379(4) yes
C35 H351 0.927 no
C36 C37 1.385(4) yes
C36 H361 0.912 no
C37 C38 1.383(3) yes
C37 H371 0.922 no
C38 H381 0.932 no
C39 H391 0.935 no
C39 H392 0.962 no
C39 H393 0.956 no
C40 H401 0.955 no
C40 H402 0.981 no
C40 H403 0.962 no
C41 H411 0.935 no
C41 H412 0.959 no
C41 H413 0.977 no
C42 C43 1.492(4) yes
C42 H421 0.978 no
C42 H422 0.970 no
C43 C44 1.493(4) yes
C43 H431 0.980 no
C43 H432 0.992 no
C44 C45 1.525(6) yes
C44 H441 0.979 no
C44 H442 0.988 no
C45 H451 0.947 no
C45 H452 0.922 no
C460 C490 1.604(15) yes
C460 H4601 0.978 no
C460 H4602 0.989 no
C461 C471 1.552(11) yes
C461 H4611 0.975 no
C461 H4612 0.967 no
C470 C480 1.460(14) yes
C470 H4701 0.953 no
C470 H4702 0.951 no
C471 C481 1.533(10) yes
C471 H4711 0.948 no
C471 H4712 0.957 no
C480 C490 1.529(15) yes
C480 H4801 0.951 no
C480 H4802 0.950 no
C481 C491 1.490(9) yes
C481 H4811 0.958 no
C481 H4812 0.953 no
C490 H4901 0.984 no
C490 H4902 0.966 no
C491 H4911 0.996 no
C491 H4912 0.976 no

loop_
_oxford_twin_element_scale_factors
0.5683(6)
0.4317(6)
